data_7153784
loop_
_publ_author_name
'Veillard, Romain'
'Bernoud, Elise'
'Abdellah, Ibrahim'
'Lohier, Jean-Fran\,cois'
'Alayrac, Carole'
'Gaumont, Annie-Claude'

_publ_section_title
;
 Silyl alkynylphosphine-boranes: key precursors of triazolylphosphines via
 tandem desilylation-Click chemistry.
;
_journal_issue 22
_journal_name_full 'Organic &amp; biomolecular chemistry'
_journal_page_first 3635
_journal_page_last 3640
_journal_paper_doi 10.1039/c4ob00397g
_journal_volume 12
_journal_year 2014
_chemical_formula_moiety 'C20 H18 B Br N3 P'
_chemical_formula_sum 'C20 H18 B Br N3 P'
_chemical_formula_weight 422.06
_chemical_name_systematic
; 
 ? 
;
_space_group_IT_number 15
_symmetry_cell_setting monoclinic
_symmetry_space_group_name_Hall '-C 2yc'
_symmetry_space_group_name_H-M 'C 1 2/c 1'
_atom_sites_solution_hydrogens geom
_atom_sites_solution_primary direct
_atom_sites_solution_secondary difmap
_audit_creation_method SHELXL-97
_cell_angle_alpha 90.00
_cell_angle_beta 98.935(2)
_cell_angle_gamma 90.00
_cell_formula_units_Z 8
_cell_length_a 11.4175(3)
_cell_length_b 15.1163(4)
_cell_length_c 23.4211(7)
_cell_measurement_reflns_used 4905
_cell_measurement_temperature 291(2)
_cell_measurement_theta_max 28.34
_cell_measurement_theta_min 2.52
_cell_volume 3993.20(19)
_computing_cell_refinement 'Bruker SAINT'
_computing_data_collection 'Bruker APEX2'
_computing_data_reduction 'Bruker SAINT'
_computing_molecular_graphics 'Bruker SHELXTL'
_computing_publication_material 'Bruker SHELXTL'
_computing_structure_refinement 'SHELXL-97 (Sheldrick, 2008)'
_computing_structure_solution 'SHELXS-97 (Sheldrick, 2008)'
_diffrn_ambient_temperature 291(2)
_diffrn_measured_fraction_theta_full 0.993
_diffrn_measured_fraction_theta_max 0.993
_diffrn_measurement_device_type 'Bruker APEX-II CCD'
_diffrn_measurement_method '\f and \w scans'
_diffrn_radiation_monochromator graphite
_diffrn_radiation_source 'fine-focus sealed tube'
_diffrn_radiation_type MoK\a
_diffrn_radiation_wavelength 0.71073
_diffrn_reflns_av_R_equivalents 0.0186
_diffrn_reflns_av_sigmaI/netI 0.0242
_diffrn_reflns_limit_h_max 15
_diffrn_reflns_limit_h_min -10
_diffrn_reflns_limit_k_max 19
_diffrn_reflns_limit_k_min -20
_diffrn_reflns_limit_l_max 31
_diffrn_reflns_limit_l_min -30
_diffrn_reflns_number 13208
_diffrn_reflns_theta_full 28.70
_diffrn_reflns_theta_max 28.70
_diffrn_reflns_theta_min 2.52
_exptl_absorpt_coefficient_mu 2.147
_exptl_absorpt_correction_type none
_exptl_crystal_colour colorless
_exptl_crystal_density_diffrn 1.404
_exptl_crystal_density_method 'not measured'
_exptl_crystal_description block
_exptl_crystal_F_000 1712
_exptl_crystal_size_max 0.42
_exptl_crystal_size_mid 0.41
_exptl_crystal_size_min 0.35
_refine_diff_density_max 0.700
_refine_diff_density_min -0.663
_refine_diff_density_rms 0.045
_refine_ls_extinction_method none
_refine_ls_goodness_of_fit_ref 1.023
_refine_ls_hydrogen_treatment constr
_refine_ls_matrix_type full
_refine_ls_number_parameters 236
_refine_ls_number_reflns 5129
_refine_ls_number_restraints 0
_refine_ls_restrained_S_all 1.023
_refine_ls_R_factor_all 0.0584
_refine_ls_R_factor_gt 0.0385
_refine_ls_shift/su_max 0.001
_refine_ls_shift/su_mean 0.000
_refine_ls_structure_factor_coef Fsqd
_refine_ls_weighting_details 'calc w=1/[\s^2^(Fo^2^)+(0.0431P)^2^+3.8641P] where P=(Fo^2^+2Fc^2^)/3'
_refine_ls_weighting_scheme calc
_refine_ls_wR_factor_gt 0.0936
_refine_ls_wR_factor_ref 0.1037
_reflns_number_gt 3828
_reflns_number_total 5129
_reflns_threshold_expression >2sigma(I)
_cod_data_source_file c4ob00397g2.cif
_cod_data_source_block 2j
_cod_depositor_comments
;
The following automatic conversions were performed:

'_symmetry_cell_setting' value 'Monoclinic' changed to 'monoclinic'
according to
/usr/data/users/saulius/crontab/automatic-downloads/rss-feeds/RSC/lib/dictionaries/cif_core.dic
dictionary named 'cif_core.dic' version 2.4.2 from 2011-04-26.

Automatic conversion script
Id: cif_fix_values 2281 2013-09-26 08:29:07Z andrius 

 Adding full bibliography for 7153779--7153787.cif.
;
_cod_original_sg_symbol_H-M 'C 2/c'
_cod_database_code 7153784

loop_
_symmetry_equiv_pos_as_xyz
'x, y, z'
'-x, y, -z+1/2'
'x+1/2, y+1/2, z'
'-x+1/2, y+1/2, -z+1/2'
'-x, -y, -z'
'x, -y, z-1/2'
'-x+1/2, -y+1/2, -z'
'x+1/2, -y+1/2, z-1/2'

loop_
_atom_site_label
_atom_site_type_symbol
_atom_site_fract_x
_atom_site_fract_y
_atom_site_fract_z
_atom_site_U_iso_or_equiv
_atom_site_adp_type
_atom_site_occupancy
_atom_site_symmetry_multiplicity
_atom_site_calc_flag
_atom_site_refinement_flags
Br1 Br -0.57237(3) 0.14738(2) 0.471096(13) 0.07235(12) Uani 1 1 d .
P1 P 0.24370(5) 0.15522(3) 0.68342(2) 0.03891(12) Uani 1 1 d .
N1 N -0.05378(16) 0.12918(11) 0.57583(7) 0.0421(4) Uani 1 1 d .
N2 N 0.13082(18) 0.10584(13) 0.57414(8) 0.0528(5) Uani 1 1 d .
N3 N 0.02650(18) 0.10188(13) 0.54260(8) 0.0520(4) Uani 1 1 d .
C1 C -0.4107(2) 0.13973(15) 0.50472(10) 0.0516(5) Uani 1 1 d .
C2 C -0.3378(2) 0.07856(15) 0.48405(10) 0.0569(6) Uani 1 1 d .
H2 H -0.3681 0.0404 0.4543 0.068 Uiso 1 1 calc R
C3 C -0.2200(2) 0.07466(15) 0.50793(10) 0.0538(5) Uani 1 1 d .
H3 H -0.1700 0.0337 0.4945 0.065 Uiso 1 1 calc R
C4 C -0.1762(2) 0.13222(13) 0.55219(9) 0.0425(4) Uani 1 1 d .
C5 C 0.0016(2) 0.15059(13) 0.62922(8) 0.0423(4) Uani 1 1 d .
H5 H -0.0330 0.1709 0.6602 0.051 Uiso 1 1 calc R
C6 C 0.11892(19) 0.13609(13) 0.62801(8) 0.0415(4) Uani 1 1 d .
C7 C 0.31222(19) 0.25438(13) 0.66075(9) 0.0427(4) Uani 1 1 d .
C8 C 0.3406(3) 0.32261(18) 0.69938(13) 0.0758(8) Uani 1 1 d .
H8 H 0.3264 0.3172 0.7373 0.091 Uiso 1 1 calc R
C9 C 0.3902(4) 0.3992(2) 0.68149(19) 0.1070(13) Uani 1 1 d .
H9 H 0.4086 0.4457 0.7073 0.128 Uiso 1 1 calc R
C10 C 0.4122(3) 0.4069(2) 0.62607(19) 0.0928(11) Uani 1 1 d .
H10 H 0.4475 0.4581 0.6147 0.111 Uiso 1 1 calc R
C11 C 0.3425(2) 0.06395(13) 0.67606(8) 0.0449(5) Uani 1 1 d .
C12 C 0.4596(2) 0.07605(17) 0.67049(11) 0.0597(6) Uani 1 1 d .
H12 H 0.4894 0.1329 0.6680 0.072 Uiso 1 1 calc R
C13 C 0.5333(3) 0.0034(2) 0.66861(13) 0.0794(9) Uani 1 1 d .
H13 H 0.6124 0.0116 0.6647 0.095 Uiso 1 1 calc R
C14 C 0.4895(4) -0.0804(2) 0.67246(12) 0.0840(10) Uani 1 1 d .
H14 H 0.5390 -0.1290 0.6711 0.101 Uiso 1 1 calc R
C15 C 0.3733(4) -0.09306(17) 0.67824(12) 0.0777(9) Uani 1 1 d .
H15 H 0.3444 -0.1501 0.6812 0.093 Uiso 1 1 calc R
C16 C 0.2989(3) -0.02167(15) 0.67967(10) 0.0621(6) Uani 1 1 d .
H16 H 0.2197 -0.0306 0.6830 0.075 Uiso 1 1 calc R
C17 C 0.3830(3) 0.34066(19) 0.58740(14) 0.0729(8) Uani 1 1 d .
H17 H 0.3968 0.3470 0.5495 0.088 Uiso 1 1 calc R
C18 C 0.3328(2) 0.26378(16) 0.60438(10) 0.0547(6) Uani 1 1 d .
H18 H 0.3128 0.2183 0.5779 0.066 Uiso 1 1 calc R
C19 C -0.2494(2) 0.19278(17) 0.57294(10) 0.0558(6) Uani 1 1 d .
H19 H -0.2193 0.2309 0.6028 0.067 Uiso 1 1 calc R
C20 C -0.3676(2) 0.19646(18) 0.54921(11) 0.0610(6) Uani 1 1 d .
H20 H -0.4178 0.2369 0.5631 0.073 Uiso 1 1 calc R
B1 B 0.1946(3) 0.1637(2) 0.75759(11) 0.0569(7) Uani 1 1 d .
H1A H 0.1372 0.2103 0.7570 0.085 Uiso 1 1 calc R
H1B H 0.2621 0.1765 0.7863 0.085 Uiso 1 1 calc R
H1C H 0.1599 0.1087 0.7667 0.085 Uiso 1 1 calc R

loop_
_atom_site_aniso_label
_atom_site_aniso_U_11
_atom_site_aniso_U_22
_atom_site_aniso_U_33
_atom_site_aniso_U_23
_atom_site_aniso_U_13
_atom_site_aniso_U_12
Br1 0.05894(17) 0.0847(2) 0.06990(19) -0.00367(14) -0.00109(13) 0.00017(13)
P1 0.0493(3) 0.0357(2) 0.0340(2) -0.00030(19) 0.0135(2) -0.0001(2)
N1 0.0541(10) 0.0387(8) 0.0355(8) -0.0028(7) 0.0132(7) -0.0008(7)
N2 0.0570(12) 0.0595(11) 0.0448(10) -0.0133(8) 0.0169(9) -0.0003(9)
N3 0.0588(12) 0.0591(11) 0.0407(9) -0.0124(8) 0.0160(8) -0.0017(9)
C1 0.0557(13) 0.0515(12) 0.0469(11) 0.0060(10) 0.0061(10) -0.0023(10)
C2 0.0681(16) 0.0459(12) 0.0528(13) -0.0071(10) -0.0033(11) -0.0016(11)
C3 0.0673(15) 0.0426(11) 0.0504(12) -0.0090(9) 0.0055(11) 0.0057(10)
C4 0.0538(12) 0.0377(10) 0.0367(9) 0.0009(8) 0.0094(8) -0.0010(9)
C5 0.0534(12) 0.0416(10) 0.0338(9) -0.0034(8) 0.0129(8) -0.0004(9)
C6 0.0518(11) 0.0386(10) 0.0363(9) -0.0011(8) 0.0144(8) -0.0016(8)
C7 0.0476(11) 0.0341(9) 0.0482(11) 0.0025(8) 0.0125(9) 0.0026(8)
C8 0.109(2) 0.0499(14) 0.0729(17) -0.0134(13) 0.0283(17) -0.0177(15)
C9 0.153(4) 0.0482(16) 0.123(3) -0.0140(18) 0.032(3) -0.031(2)
C10 0.101(3) 0.0484(16) 0.130(3) 0.0279(18) 0.024(2) -0.0127(16)
C11 0.0617(13) 0.0390(10) 0.0345(9) 0.0007(8) 0.0086(9) 0.0075(9)
C12 0.0583(14) 0.0553(14) 0.0651(15) -0.0023(11) 0.0084(11) 0.0102(11)
C13 0.0709(18) 0.084(2) 0.0803(19) -0.0081(16) 0.0035(15) 0.0299(16)
C14 0.122(3) 0.0646(18) 0.0598(16) -0.0059(13) -0.0032(17) 0.0461(19)
C15 0.130(3) 0.0401(13) 0.0609(16) 0.0032(11) 0.0097(17) 0.0149(16)
C16 0.0892(19) 0.0411(12) 0.0579(14) 0.0030(10) 0.0170(13) 0.0012(12)
C17 0.0735(18) 0.0706(18) 0.0785(18) 0.0326(15) 0.0237(14) -0.0002(14)
C18 0.0623(14) 0.0529(13) 0.0525(12) 0.0082(10) 0.0198(11) -0.0026(11)
C19 0.0617(14) 0.0582(14) 0.0480(12) -0.0164(10) 0.0102(10) 0.0025(11)
C20 0.0601(15) 0.0667(15) 0.0566(13) -0.0141(12) 0.0109(11) 0.0078(12)
B1 0.0736(18) 0.0635(16) 0.0387(12) -0.0002(11) 0.0245(12) 0.0025(14)

loop_
_atom_type_symbol
_atom_type_description
_atom_type_scat_dispersion_real
_atom_type_scat_dispersion_imag
_atom_type_scat_source
C C 0.0033 0.0016 'International Tables Vol C Tables 4.2.6.8 and 6.1.1.4'
H H 0.0000 0.0000 'International Tables Vol C Tables 4.2.6.8 and 6.1.1.4'
N N 0.0061 0.0033 'International Tables Vol C Tables 4.2.6.8 and 6.1.1.4'
B B 0.0013 0.0007 'International Tables Vol C Tables 4.2.6.8 and 6.1.1.4'
P P 0.1023 0.0942 'International Tables Vol C Tables 4.2.6.8 and 6.1.1.4'
Br Br -0.2901 2.4595 'International Tables Vol C Tables 4.2.6.8 and 6.1.1.4'

loop_
_geom_angle_atom_site_label_1
_geom_angle_atom_site_label_2
_geom_angle_atom_site_label_3
_geom_angle
C6 P1 C11 104.19(9)
C6 P1 C7 104.61(10)
C11 P1 C7 107.45(10)
C6 P1 B1 110.86(12)
C11 P1 B1 114.43(11)
C7 P1 B1 114.36(11)
C5 N1 N3 110.10(18)
C5 N1 C4 130.05(17)
N3 N1 C4 119.85(17)
N3 N2 C6 109.00(18)
N2 N3 N1 107.51(16)
C20 C1 C2 121.1(2)
C20 C1 Br1 119.11(19)
C2 C1 Br1 119.77(18)
C3 C2 C1 119.4(2)
C3 C2 H2 120.3
C1 C2 H2 120.3
C2 C3 C4 119.6(2)
C2 C3 H3 120.2
C4 C3 H3 120.2
C19 C4 C3 120.9(2)
C19 C4 N1 119.84(19)
C3 C4 N1 119.30(19)
N1 C5 C6 105.23(17)
N1 C5 H5 127.4
C6 C5 H5 127.4
C5 C6 N2 108.16(19)
C5 C6 P1 129.17(15)
N2 C6 P1 122.62(16)
C8 C7 C18 119.5(2)
C8 C7 P1 119.74(18)
C18 C7 P1 120.70(17)
C7 C8 C9 119.6(3)
C7 C8 H8 120.2
C9 C8 H8 120.2
C10 C9 C8 120.3(3)
C10 C9 H9 119.9
C8 C9 H9 119.9
C17 C10 C9 120.7(3)
C17 C10 H10 119.7
C9 C10 H10 119.7
C12 C11 C16 119.4(2)
C12 C11 P1 122.54(17)
C16 C11 P1 117.98(19)
C11 C12 C13 120.0(3)
C11 C12 H12 120.0
C13 C12 H12 120.0
C14 C13 C12 120.0(3)
C14 C13 H13 120.0
C12 C13 H13 120.0
C15 C14 C13 120.3(3)
C15 C14 H14 119.8
C13 C14 H14 119.8
C14 C15 C16 120.3(3)
C14 C15 H15 119.9
C16 C15 H15 119.9
C15 C16 C11 119.9(3)
C15 C16 H16 120.0
C11 C16 H16 120.0
C10 C17 C18 119.9(3)
C10 C17 H17 120.0
C18 C17 H17 120.0
C17 C18 C7 120.0(2)
C17 C18 H18 120.0
C7 C18 H18 120.0
C20 C19 C4 119.6(2)
C20 C19 H19 120.2
C4 C19 H19 120.2
C19 C20 C1 119.5(2)
C19 C20 H20 120.3
C1 C20 H20 120.3
P1 B1 H1A 109.5
P1 B1 H1B 109.5
H1A B1 H1B 109.5
P1 B1 H1C 109.5
H1A B1 H1C 109.5
H1B B1 H1C 109.5

loop_
_geom_bond_atom_site_label_1
_geom_bond_atom_site_label_2
_geom_bond_distance
Br1 C1 1.895(2)
P1 C6 1.795(2)
P1 C11 1.807(2)
P1 C7 1.808(2)
P1 B1 1.911(2)
N1 C5 1.350(3)
N1 N3 1.356(2)
N1 C4 1.422(3)
N2 N3 1.302(3)
N2 C6 1.368(3)
C1 C20 1.380(3)
C1 C2 1.381(3)
C2 C3 1.375(3)
C2 H2 0.9300
C3 C4 1.386(3)
C3 H3 0.9300
C4 C19 1.378(3)
C5 C6 1.362(3)
C5 H5 0.9300
C7 C8 1.377(3)
C7 C18 1.384(3)
C8 C9 1.383(4)
C8 H8 0.9300
C9 C10 1.365(5)
C9 H9 0.9300
C10 C17 1.357(5)
C10 H10 0.9300
C11 C12 1.375(3)
C11 C16 1.394(3)
C12 C13 1.389(4)
C12 H12 0.9300
C13 C14 1.370(5)
C13 H13 0.9300
C14 C15 1.367(5)
C14 H14 0.9300
C15 C16 1.377(4)
C15 H15 0.9300
C16 H16 0.9300
C17 C18 1.381(3)
C17 H17 0.9300
C18 H18 0.9300
C19 C20 1.378(4)
C19 H19 0.9300
C20 H20 0.9300
B1 H1A 0.9600
B1 H1B 0.9600
B1 H1C 0.9600
